data_1569505
loop_
_publ_author_name
'Guo, Shen-Yi'
'Zhang, Zhuo-Ang'
'Tong, Shuo'
'Guo, Qing-Hui'
'Hua, Ruimao'
'Wang, Mei-Xiang'

_publ_section_title
;
 Tetrahomo corona[4]arene-based spirophanes: synthesis, structure, and
 properties.
;
_journal_issue 31
_journal_name_full 'Chemical science'
_journal_page_first 8393
_journal_page_last 8400
_journal_paper_doi 10.1039/d3sc02417b
_journal_volume 14
_journal_year 2023
_chemical_formula_moiety 'C42 H34 N8 O6 S2, 5(C0.333 H0.333 Cl)'
_chemical_formula_sum 'C43.67 H35.67 Cl5 N8 O6 S2'
_chemical_formula_weight 1009.84
_space_group_crystal_system trigonal
_space_group_IT_number 146
_space_group_name_Hall 'R 3'
_space_group_name_H-M_alt 'R 3 :H'
_atom_sites_solution_hydrogens geom
_atom_sites_solution_primary dual
_audit_creation_date 2023-03-10
_audit_creation_method
;
Olex2 1.3
(compiled 2020.11.12 svn.r5f609507 for OlexSys, GUI svn.r6408)
;
_audit_update_record
;
2023-05-08 deposited with the CCDC.	2023-07-10 downloaded from the CCDC.
;
_cell_angle_alpha 90
_cell_angle_beta 90
_cell_angle_gamma 120
_cell_formula_units_Z 9
_cell_length_a 21.6918(2)
_cell_length_b 21.6918(2)
_cell_length_c 24.6601(2)
_cell_measurement_reflns_used 44576
_cell_measurement_temperature 172.99(10)
_cell_measurement_theta_max 77.7660
_cell_measurement_theta_min 2.9180
_cell_volume 10048.86(15)
_computing_cell_refinement 'CrysAlisPro 1.171.42.55a (Rigaku OD, 2022)'
_computing_data_collection 'CrysAlisPro 1.171.42.55a (Rigaku OD, 2022)'
_computing_data_reduction 'CrysAlisPro 1.171.42.55a (Rigaku OD, 2022)'
_computing_molecular_graphics 'Olex2 1.3 (Dolomanov et al., 2009)'
_computing_publication_material 'Olex2 1.3 (Dolomanov et al., 2009)'
_computing_structure_refinement 'SHELXL 2018/3 (Sheldrick, 2015)'
_computing_structure_solution 'SHELXT 2018/2 (Sheldrick, 2018)'
_diffrn_ambient_environment N~2~
_diffrn_ambient_temperature 172.99(10)
_diffrn_detector 'Hybrid Pixel Array Detector'
_diffrn_detector_area_resol_mean 10.0000
_diffrn_detector_type HyPix
_diffrn_measured_fraction_theta_full 1.000
_diffrn_measured_fraction_theta_max 0.980
_diffrn_measurement_details
;
List of Runs (angles in degrees, time in seconds):

  # Type    Start    End  Width  t~exp~   \w     \q     \k     \f   Frames
#--------------------------------------------------------------------------
  1  \w    -95.00 -14.00   0.50    0.23    --  -48.26 126.00  85.00  162
  2  \w   -107.00 -23.00   0.50    0.23    --  -48.26 145.00-106.00  168
  3  \w   -119.00 -60.50   0.50    0.23    --  -48.26-145.00-158.00  117
  4  \w   -119.00 -73.50   0.50    0.23    --  -48.26-126.00   9.00   91
  5  \w     66.00 121.00   0.50    0.23    --   48.26 145.00-106.00  110
  6  \w     19.00  95.00   0.50    0.23    --   48.26-126.00   9.00  152
  7  \w     30.00 107.00   0.50    0.23    --   48.26-145.00-158.00  154
  8  \w   -126.00 -32.00   0.50    0.91    -- -104.00 145.00-106.00  188
  9  \w   -112.00 -32.00   0.50    0.91    -- -104.00 126.00  85.00  160
 10  \w   -175.00 -73.50   0.50    0.91    -- -104.00-126.00   9.00  203
 11  \w     66.00 170.00   0.50    0.91    --  106.93 145.00-106.00  208
 12  \w     35.00 126.00   0.50    0.91    --  106.93-145.00-158.00  182
 13  \w     79.00 178.00   0.50    0.91    --  106.93 126.00  85.00  198
 14  \w     35.00 112.00   0.50    0.91    --  106.93-126.00   9.00  154
 15  \w    -24.00  26.00   0.50    0.23    --  -48.26  19.00 -60.00  100
 16  \w    -24.00  26.00   0.50    0.23    --  -48.26  19.00-120.00  100
 17  \w    -24.00  26.00   0.50    0.23    --  -48.26  19.00  60.00  100
 18  \w   -119.00 -74.00   0.50    0.23    --  -48.26-125.00 -30.00   90
 19  \w   -119.00 -27.00   0.50    0.23    --  -48.26 -77.00 -60.00  184
 20  \w   -119.00 -74.00   0.50    0.23    --  -48.26-125.00-120.00   90
 21  \w   -119.00 -74.00   0.50    0.23    --  -48.26-125.00  60.00   90
 22  \w    -64.00 -32.00   0.50    0.91    -- -104.00  57.00 120.00   64
 23  \w    -64.00 -32.00   0.50    0.91    -- -104.00  57.00 -90.00   64
 24  \w    -64.00 -32.00   0.50    0.91    -- -104.00  57.00 150.00   64
 25  \w   -175.00 -92.00   0.50    0.91    -- -104.00 -48.00 -30.32  166
 26  \w   -175.00 -87.00   0.50    0.91    -- -104.00 -66.00 -48.07  176
 27  \w   -108.00 -32.00   0.50    0.91    -- -104.00 111.00   2.42  152
 28  \w   -111.00 -32.00   0.50    0.91    -- -104.00 125.00  30.00  158
 29  \w    -64.00 -32.00   0.50    0.91    -- -104.00  57.00  60.00   64
 30  \w   -103.00 -32.00   0.50    0.91    -- -104.00  77.00 -60.00  142
 31  \w   -175.00 -92.00   0.50    0.91    -- -104.00 -53.00  18.45  166
 32  \w    -61.00 -32.00   0.50    0.91    -- -104.00  57.00-120.00   58
 33  \w   -139.00-113.00   0.50    0.91    -- -104.00-145.00-158.00   52
 34  \w   -169.00-117.00   0.50    0.91    -- -104.00 -49.00 -83.28  104
 35  \w    -63.00 -38.00   0.50    0.91    -- -104.00  57.00  30.00   50
 36  \w    -64.00 -32.00   0.50    0.91    -- -104.00  57.00  90.00   64
 37  \w   -175.00 -92.00   0.50    0.91    -- -104.00 -52.00  95.82  166
 38  \w     36.00  61.00   0.50    0.91    --  106.93 -57.00-180.00   50
 39  \w     36.00  65.00   0.50    0.91    --  106.93 -57.00 -30.00   58
 40  \w    121.00 171.00   0.50    0.91    --  106.93 125.00 -60.00  100
 41  \w     42.00  67.00   0.50    0.91    --  106.93 -57.00-120.00   50
 42  \w     38.00 105.00   0.50    0.91    --  106.93 -99.00  30.00  134
 43  \w     39.00  68.00   0.50    0.91    --  106.93 -57.00  60.00   58
 44  \w    132.00 158.00   0.50    0.91    --  106.93  38.00-150.00   52
 45  \w     55.00 106.00   0.50    0.91    --  106.93 -99.00-120.00  102
 46  \w     65.00 103.00   0.50    0.91    --  106.93 -99.00-180.00   76
 47  \w     51.00 100.00   0.50    0.91    --  106.93 -99.00-150.00   98
;
_diffrn_measurement_device 'four-circle diffractometer'
_diffrn_measurement_device_type 'XtaLAB Synergy R, DW system, HyPix'
_diffrn_measurement_method '\w scans'
_diffrn_orient_matrix_type 'CrysAlisPro convention (1999,Acta A55,543-557)'
_diffrn_orient_matrix_UB_11 -0.0553288667
_diffrn_orient_matrix_UB_12 -0.0400685333
_diffrn_orient_matrix_UB_13 0.0447941667
_diffrn_orient_matrix_UB_21 -0.0417239000
_diffrn_orient_matrix_UB_22 -0.0629819000
_diffrn_orient_matrix_UB_23 -0.0389671000
_diffrn_orient_matrix_UB_31 0.0438447333
_diffrn_orient_matrix_UB_32 -0.0339043333
_diffrn_orient_matrix_UB_33 0.0194423667
_diffrn_radiation_monochromator mirror
_diffrn_radiation_probe x-ray
_diffrn_radiation_type 'Cu K\a'
_diffrn_radiation_wavelength 1.54184
_diffrn_reflns_av_R_equivalents 0.0527
_diffrn_reflns_av_unetI/netI 0.0207
_diffrn_reflns_Laue_measured_fraction_full 1.000
_diffrn_reflns_Laue_measured_fraction_max 0.980
_diffrn_reflns_limit_h_max 27
_diffrn_reflns_limit_h_min -21
_diffrn_reflns_limit_k_max 24
_diffrn_reflns_limit_k_min -27
_diffrn_reflns_limit_l_max 31
_diffrn_reflns_limit_l_min -31
_diffrn_reflns_number 64749
_diffrn_reflns_point_group_measured_fraction_full 0.996
_diffrn_reflns_point_group_measured_fraction_max 0.957
_diffrn_reflns_theta_full 67.684
_diffrn_reflns_theta_max 78.622
_diffrn_reflns_theta_min 2.957
_diffrn_source 'Rotating-anode X-ray tube'
_diffrn_source_type 'Rigaku (Cu) X-ray Source'
_exptl_absorpt_coefficient_mu 4.326
_exptl_absorpt_correction_T_max 1.00000
_exptl_absorpt_correction_T_min 0.70686
_exptl_absorpt_correction_type multi-scan
_exptl_absorpt_process_details
;
CrysAlisPro 1.171.42.55a (Rigaku Oxford Diffraction, 2022)
Empirical absorption correction using spherical harmonics,
implemented in SCALE3 ABSPACK scaling algorithm.
;
_exptl_crystal_colour 'clear red'
_exptl_crystal_density_diffrn 1.502
_exptl_crystal_description block
_exptl_crystal_F_000 4668
_exptl_crystal_size_max 0.600
_exptl_crystal_size_mid 0.500
_exptl_crystal_size_min 0.300
_refine_diff_density_max 0.922
_refine_diff_density_min -1.002
_refine_diff_density_rms 0.087
_refine_ls_abs_structure_details
;
 Flack x determined using 4312 quotients [(I+)-(I-)]/[(I+)+(I-)]
 (Parsons, Flack and Wagner, Acta Cryst. B69 (2013) 249-259).
;
_refine_ls_abs_structure_Flack 0.015(4)
_refine_ls_extinction_method none
_refine_ls_goodness_of_fit_ref 1.041
_refine_ls_hydrogen_treatment constr
_refine_ls_matrix_type full
_refine_ls_number_parameters 583
_refine_ls_number_reflns 9218
_refine_ls_number_restraints 1
_refine_ls_restrained_S_all 1.041
_refine_ls_R_factor_all 0.0559
_refine_ls_R_factor_gt 0.0554
_refine_ls_shift/su_max 0.001
_refine_ls_shift/su_mean 0.000
_refine_ls_structure_factor_coef Fsqd
_refine_ls_weighting_details 'w=1/[\s^2^(Fo^2^)+(0.1287P)^2^+12.0225P] where P=(Fo^2^+2Fc^2^)/3'
_refine_ls_weighting_scheme calc
_refine_ls_wR_factor_gt 0.1649
_refine_ls_wR_factor_ref 0.1658
_reflns_Friedel_coverage 0.953
_reflns_Friedel_fraction_full 0.992
_reflns_Friedel_fraction_max 0.934
_reflns_number_gt 9059
_reflns_number_total 9218
_reflns_threshold_expression 'I > 2\s(I)'
_cod_data_source_file d3sc02417b2.cif
_cod_data_source_block 22a1_auto
_cod_depositor_comments 'Adding full bibliography for 1569486--1569506.cif.'
_cod_original_cell_volume 10048.9(2)
_cod_original_sg_symbol_H-M 'R 3'
_cod_database_code 1569505
_shelx_shelxl_version_number 2018/3
_chemical_oxdiff_formula 'C H O F N S'
_shelx_space_group_comment
;
The symmetry employed for this shelxl refinement is uniquely defined
by the following loop, which should always be used as a source of
symmetry information in preference to the above space-group names.
They are only intended as comments.
;
_reflns_odcompleteness_completeness 100.00
_reflns_odcompleteness_iscentric 1
_reflns_odcompleteness_theta 66.97
_olex2_refinement_description
;
1. Fixed Uiso
 At 1.2 times of:
  All C(H) groups, All C(H,H) groups
2.a Ternary CH refined with riding coordinates:
 C60(H60), C66(H66), C62(H62)
2.b Secondary CH2 refined with riding coordinates:
 C3(H3A,H3B), C18(H18A,H18B), C50(H50A,H50B), C28(H28A,H28B), C41(H41A,H41B),
 C14(H14A,H14B), C34(H34A,H34B), C7(H7A,H7B)
2.c Aromatic/amide H refined with riding coordinates:
 C55(H55), C16(H16), C23(H23), C22(H22), C53(H53), C40(H40), C39(H39),
 C11(H11), C54(H54), C10(H10), C5(H5), C58(H58), C52(H52), C56(H56), C36(H36),
 C57(H57), C37(H37), C51(H51)
;
_olex2_submission_special_instructions 'No special instructions were received'
_oxdiff_exptl_absorpt_empirical_details
;
Empirical correction (ABSPACK) includes:
- Absorption correction using spherical harmonics
- Frame scaling
;
_oxdiff_exptl_absorpt_empirical_full_max 2.456
_oxdiff_exptl_absorpt_empirical_full_min 0.537

loop_
_space_group_symop_operation_xyz
'x, y, z'
'-y, x-y, z'
'-x+y, -x, z'
'x+2/3, y+1/3, z+1/3'
'-y+2/3, x-y+1/3, z+1/3'
'-x+y+2/3, -x+1/3, z+1/3'
'x+1/3, y+2/3, z+2/3'
'-y+1/3, x-y+2/3, z+2/3'
'-x+y+1/3, -x+2/3, z+2/3'

loop_
_atom_site_label
_atom_site_type_symbol
_atom_site_fract_x
_atom_site_fract_y
_atom_site_fract_z
_atom_site_U_iso_or_equiv
_atom_site_adp_type
_atom_site_occupancy
_atom_site_site_symmetry_order
_atom_site_calc_flag
_atom_site_refinement_flags_posn
_atom_site_refinement_flags_adp
_atom_site_refinement_flags_occupancy
_atom_site_disorder_assembly
_atom_site_disorder_group
S42 S 0.65374(6) 0.60781(7) 0.39486(5) 0.0434(3) Uani 1 1 d . . . . .
Cl59 Cl 0.34279(7) 0.59463(7) 0.71017(6) 0.0500(3) Uani 1 1 d . . . . .
S33 S 0.60442(7) 0.47451(9) 0.65509(6) 0.0535(3) Uani 1 1 d . . . . .
Cl61 Cl 0.59541(12) 0.87754(11) 0.26687(8) 0.0752(5) Uani 1 1 d . . . . .
Cl65 Cl 0.28715(12) 0.57762(12) 0.27822(9) 0.0803(5) Uani 1 1 d . . . . .
Cl64 Cl 0.63284(14) 0.80462(13) 0.34854(11) 0.0918(7) Uani 1 1 d . . . . .
Cl63 Cl 0.73569(12) 0.89191(15) 0.26967(12) 0.0976(8) Uani 1 1 d . . . . .
O19 O 0.25807(16) 0.51306(18) 0.59250(13) 0.0338(6) Uani 1 1 d . . . . .
O49 O 0.38207(18) 0.57989(17) 0.40223(14) 0.0378(7) Uani 1 1 d . . . . .
O13 O 0.03475(19) 0.28719(18) 0.59961(15) 0.0411(7) Uani 1 1 d . . . . .
O2 O 0.31918(18) 0.38459(17) 0.42310(13) 0.0352(6) Uani 1 1 d . . . . .
O26 O 0.3354(2) 0.45342(19) 0.65131(13) 0.0403(7) Uani 1 1 d . . . . .
O8 O 0.0932(2) 0.1689(3) 0.4220(2) 0.0600(11) Uani 1 1 d . . . . .
N31 N 0.4671(2) 0.4088(2) 0.62456(19) 0.0431(9) Uani 1 1 d . . . . .
N47 N 0.4460(2) 0.5222(2) 0.38859(17) 0.0369(8) Uani 1 1 d . . . . .
N45 N 0.5008(2) 0.6472(2) 0.40488(18) 0.0413(9) Uani 1 1 d . . . . .
N48 N 0.5108(2) 0.5286(2) 0.38756(17) 0.0381(8) Uani 1 1 d . . . . .
N44 N 0.5634(2) 0.6526(2) 0.40405(18) 0.0418(9) Uani 1 1 d . . . . .
C17 C 0.1471(2) 0.5078(2) 0.56656(16) 0.0285(7) Uani 1 1 d . . . . .
N29 N 0.4033(2) 0.4041(2) 0.62382(17) 0.0408(8) Uani 1 1 d . . . . .
C21 C 0.2822(2) 0.4249(2) 0.56084(16) 0.0302(8) Uani 1 1 d . . . . .
C20 C 0.2715(2) 0.4817(2) 0.54884(16) 0.0284(7) Uani 1 1 d . . . . .
N30 N 0.4511(3) 0.5134(2) 0.67227(16) 0.0446(9) Uani 1 1 d . . . . .
C43 C 0.5667(3) 0.5924(2) 0.39587(17) 0.0357(9) Uani 1 1 d . . . . .
N32 N 0.5137(3) 0.5178(2) 0.67334(18) 0.0480(10) Uani 1 1 d . . . . .
C1 C 0.3058(2) 0.4167(2) 0.46621(16) 0.0286(7) Uani 1 1 d . . . . .
C55 C 0.0024(2) 0.4269(3) 0.54240(19) 0.0353(8) Uani 1 1 d . . . . .
H55 H -0.046688 0.399267 0.533705 0.042 Uiso 1 1 calc R U . . .
C16 C 0.1084(2) 0.4372(2) 0.58272(16) 0.0304(8) Uani 1 1 d . . . . .
H16 H 0.131510 0.416375 0.601783 0.036 Uiso 1 1 calc R U . . .
C23 C 0.2789(2) 0.5064(2) 0.49568(17) 0.0297(8) Uani 1 1 d . . . . .
H23 H 0.270396 0.544281 0.487487 0.036 Uiso 1 1 calc R U . . .
C22 C 0.2974(2) 0.3913(2) 0.51937(17) 0.0311(8) Uani 1 1 d . . . . .
H22 H 0.302192 0.350964 0.527109 0.037 Uiso 1 1 calc R U . . .
C15 C 0.0358(2) 0.3963(2) 0.57127(17) 0.0305(8) Uani 1 1 d . . . . .
C3 C 0.3602(2) 0.3512(2) 0.43393(19) 0.0356(9) Uani 1 1 d . . . . .
H3A H 0.390580 0.373915 0.466039 0.043 Uiso 1 1 calc R U . . .
H3B H 0.391849 0.358814 0.402668 0.043 Uiso 1 1 calc R U . . .
C24 C 0.2988(2) 0.4756(2) 0.45425(16) 0.0293(8) Uani 1 1 d . . . . .
C4 C 0.3147(3) 0.2722(2) 0.44420(18) 0.0350(9) Uani 1 1 d . . . . .
C18 C 0.2237(2) 0.5533(2) 0.58242(17) 0.0331(8) Uani 1 1 d . . . . .
H18A H 0.249260 0.587909 0.553066 0.040 Uiso 1 1 calc R U . . .
H18B H 0.226499 0.580453 0.615479 0.040 Uiso 1 1 calc R U . . .
C12 C 0.0514(2) 0.2624(2) 0.5536(2) 0.0380(9) Uani 1 1 d . . . . .
C25 C 0.5195(3) 0.4646(3) 0.64966(19) 0.0432(10) Uani 1 1 d . . . . .
C27 C 0.3975(3) 0.4552(2) 0.64782(17) 0.0371(9) Uani 1 1 d . . . . .
C53 C 0.1128(3) 0.5377(2) 0.53832(17) 0.0330(8) Uani 1 1 d . . . . .
H53 H 0.138870 0.585989 0.527103 0.040 Uiso 1 1 calc R U . . .
C46 C 0.4432(2) 0.5810(2) 0.39861(17) 0.0335(8) Uani 1 1 d . . . . .
C50 C 0.3158(2) 0.5103(3) 0.39962(17) 0.0356(9) Uani 1 1 d . . . . .
H50A H 0.321501 0.479282 0.373072 0.043 Uiso 1 1 calc R U . . .
H50B H 0.276160 0.517096 0.387346 0.043 Uiso 1 1 calc R U . . .
C28 C 0.2759(3) 0.3999(3) 0.61848(18) 0.0372(9) Uani 1 1 d . . . . .
H28A H 0.230240 0.391326 0.634015 0.045 Uiso 1 1 calc R U . . .
H28B H 0.276266 0.354405 0.619304 0.045 Uiso 1 1 calc R U . . .
C40 C 0.5616(2) 0.4332(3) 0.4636(2) 0.0388(10) Uani 1 1 d . . . . .
H40 H 0.522107 0.417506 0.439845 0.047 Uiso 1 1 calc R U . . .
C41 C 0.6411(3) 0.5183(3) 0.3913(2) 0.0436(10) Uani 1 1 d . . . . .
H41A H 0.599602 0.488491 0.367887 0.052 Uiso 1 1 calc R U . . .
H41B H 0.683576 0.520566 0.374347 0.052 Uiso 1 1 calc R U . . .
C35 C 0.6294(3) 0.4840(3) 0.4458(2) 0.0415(10) Uani 1 1 d . . . . .
C39 C 0.5512(3) 0.4053(3) 0.5161(2) 0.0424(10) Uani 1 1 d . . . . .
H39 H 0.504598 0.371566 0.527871 0.051 Uiso 1 1 calc R U . . .
C11 C 0.0396(3) 0.2761(3) 0.5011(2) 0.0427(10) Uani 1 1 d . . . . .
H11 H 0.020494 0.306437 0.494280 0.051 Uiso 1 1 calc R U . . .
C14 C -0.0078(3) 0.3203(3) 0.5916(2) 0.0391(9) Uani 1 1 d . . . . .
H14A H -0.030660 0.320270 0.626389 0.047 Uiso 1 1 calc R U . . .
H14B H -0.045932 0.292091 0.565153 0.047 Uiso 1 1 calc R U . . .
C54 C 0.0408(3) 0.4972(3) 0.52650(19) 0.0372(9) Uani 1 1 d . . . . .
H54 H 0.017743 0.518065 0.507365 0.045 Uiso 1 1 calc R U . . .
C6 C 0.2009(3) 0.1633(3) 0.4436(2) 0.0460(11) Uani 1 1 d . . . . .
C60 C 0.333333 0.666667 0.7332(3) 0.0426(17) Uani 1 3 d S T P . .
H60 H 0.333333 0.666668 0.773755 0.051 Uiso 1 3 calc R U P . .
C38 C 0.6081(3) 0.4264(3) 0.5508(2) 0.0457(11) Uani 1 1 d . . . . .
C10 C 0.0561(3) 0.2446(3) 0.4577(2) 0.0464(11) Uani 1 1 d . . . . .
H10 H 0.048909 0.254043 0.421345 0.056 Uiso 1 1 calc R U . . .
C5 C 0.2417(3) 0.2362(2) 0.4336(2) 0.0391(9) Uani 1 1 d . . . . .
H5 H 0.219782 0.261380 0.419517 0.047 Uiso 1 1 calc R U . . .
C58 C 0.2330(4) 0.1267(3) 0.4628(3) 0.0556(14) Uani 1 1 d . . . . .
H58 H 0.205326 0.077060 0.469847 0.067 Uiso 1 1 calc R U . . .
C52 C 0.0819(4) 0.2205(3) 0.5640(2) 0.0521(13) Uani 1 1 d . . . . .
H52 H 0.092080 0.212999 0.600072 0.062 Uiso 1 1 calc R U . . .
C9 C 0.0828(3) 0.2001(3) 0.4683(3) 0.0490(12) Uani 1 1 d . . . . .
C56 C 0.3467(3) 0.2349(3) 0.4632(2) 0.0465(11) Uani 1 1 d . . . . .
H56 H 0.396457 0.258853 0.470107 0.056 Uiso 1 1 calc R U . . .
C36 C 0.6863(3) 0.5010(3) 0.4805(3) 0.0528(13) Uani 1 1 d . . . . .
H36 H 0.733396 0.532796 0.468521 0.063 Uiso 1 1 calc R U . . .
C34 C 0.5969(3) 0.4042(3) 0.6102(3) 0.0541(13) Uani 1 1 d . . . . .
H34A H 0.632527 0.390764 0.621007 0.065 Uiso 1 1 calc R U . . .
H34B H 0.549058 0.361745 0.614582 0.065 Uiso 1 1 calc R U . . .
C57 C 0.3053(4) 0.1621(3) 0.4719(3) 0.0555(14) Uani 1 1 d . . . . .
H57 H 0.327327 0.136256 0.484345 0.067 Uiso 1 1 calc R U . . .
C37 C 0.6757(3) 0.4728(4) 0.5318(3) 0.0575(14) Uani 1 1 d . . . . .
H37 H 0.715546 0.485385 0.554596 0.069 Uiso 1 1 calc R U . . .
C51 C 0.0975(4) 0.1892(4) 0.5194(3) 0.0599(15) Uani 1 1 d . . . . .
H51 H 0.118360 0.160393 0.525584 0.072 Uiso 1 1 calc R U . . .
C66 C 0.333333 0.666667 0.3030(6) 0.070(3) Uani 1 3 d S T P . .
H66 H 0.333334 0.666666 0.343562 0.085 Uiso 1 3 calc R U P . .
C7 C 0.1223(3) 0.1237(3) 0.4306(4) 0.0644(18) Uani 1 1 d . . . . .
H7A H 0.114380 0.094599 0.397658 0.077 Uiso 1 1 calc R U . . .
H7B H 0.096376 0.090823 0.460848 0.077 Uiso 1 1 calc R U . . .
C62 C 0.6633(5) 0.8811(4) 0.3080(3) 0.0695(18) Uani 1 1 d . . . . .
H62 H 0.680314 0.923199 0.332622 0.083 Uiso 1 1 calc R U . . .

loop_
_atom_site_aniso_label
_atom_site_aniso_U_11
_atom_site_aniso_U_22
_atom_site_aniso_U_33
_atom_site_aniso_U_23
_atom_site_aniso_U_13
_atom_site_aniso_U_12
S42 0.0316(5) 0.0432(6) 0.0479(6) -0.0037(5) 0.0069(4) 0.0130(4)
Cl59 0.0507(6) 0.0437(6) 0.0558(7) 0.0115(5) 0.0128(5) 0.0238(5)
S33 0.0435(6) 0.0598(8) 0.0471(6) 0.0082(6) -0.0053(5) 0.0183(6)
Cl61 0.0859(12) 0.0735(10) 0.0639(9) 0.0089(8) 0.0115(8) 0.0381(9)
Cl65 0.0851(12) 0.0697(11) 0.0799(12) 0.0075(9) -0.0052(9) 0.0341(10)
Cl64 0.0926(14) 0.0881(14) 0.1177(17) 0.0436(13) 0.0427(13) 0.0624(12)
Cl63 0.0653(11) 0.0983(16) 0.0998(15) 0.0148(12) 0.0220(11) 0.0191(11)
O19 0.0318(14) 0.0427(16) 0.0323(14) -0.0099(12) -0.0053(11) 0.0227(13)
O49 0.0404(17) 0.0341(15) 0.0426(17) 0.0059(13) 0.0075(13) 0.0214(14)
O13 0.0475(19) 0.0340(16) 0.0452(17) 0.0062(13) 0.0060(14) 0.0229(14)
O2 0.0416(16) 0.0317(14) 0.0341(14) -0.0035(11) 0.0055(12) 0.0196(13)
O26 0.056(2) 0.0432(17) 0.0303(14) -0.0018(12) -0.0005(13) 0.0313(16)
O8 0.043(2) 0.057(2) 0.075(3) -0.021(2) 0.0020(19) 0.0207(18)
N31 0.040(2) 0.0338(19) 0.051(2) -0.0004(16) -0.0005(17) 0.0154(17)
N47 0.0361(19) 0.0304(17) 0.045(2) -0.0026(14) 0.0020(15) 0.0170(15)
N45 0.045(2) 0.0253(17) 0.050(2) 0.0031(15) 0.0091(17) 0.0151(16)
N48 0.0333(18) 0.0313(18) 0.048(2) -0.0067(15) 0.0016(15) 0.0148(15)
N44 0.040(2) 0.0301(18) 0.048(2) -0.0003(15) 0.0085(16) 0.0116(16)
C17 0.0286(18) 0.0305(19) 0.0285(17) -0.0045(14) 0.0021(14) 0.0163(16)
N29 0.041(2) 0.0362(19) 0.045(2) -0.0035(16) -0.0022(16) 0.0187(17)
C21 0.0272(18) 0.0291(18) 0.0310(19) -0.0003(15) 0.0039(14) 0.0117(15)
C20 0.0223(16) 0.0313(18) 0.0312(18) -0.0071(15) -0.0027(13) 0.0130(15)
N30 0.060(3) 0.0344(19) 0.0334(18) -0.0031(15) -0.0060(17) 0.0195(19)
C43 0.038(2) 0.033(2) 0.0319(19) -0.0031(16) 0.0036(16) 0.0142(18)
N32 0.058(3) 0.039(2) 0.0352(19) -0.0008(16) -0.0059(18) 0.0153(19)
C1 0.0265(17) 0.0270(18) 0.0298(18) -0.0048(14) 0.0008(14) 0.0115(15)
C55 0.034(2) 0.042(2) 0.037(2) -0.0051(17) -0.0035(16) 0.0249(19)
C16 0.033(2) 0.0310(19) 0.0316(18) 0.0029(15) 0.0010(15) 0.0197(17)
C23 0.0257(17) 0.0304(18) 0.0351(19) -0.0067(15) -0.0041(14) 0.0156(15)
C22 0.0312(19) 0.0272(18) 0.034(2) -0.0004(15) 0.0031(15) 0.0141(16)
C15 0.031(2) 0.0306(19) 0.0316(19) -0.0017(15) 0.0001(15) 0.0164(17)
C3 0.034(2) 0.032(2) 0.040(2) -0.0048(16) 0.0074(16) 0.0159(17)
C24 0.0256(17) 0.0331(19) 0.0313(18) -0.0032(15) -0.0024(14) 0.0163(15)
C4 0.041(2) 0.030(2) 0.037(2) -0.0051(16) 0.0081(17) 0.0205(18)
C18 0.032(2) 0.033(2) 0.036(2) -0.0089(16) -0.0006(15) 0.0178(17)
C12 0.032(2) 0.0286(19) 0.048(2) 0.0063(17) 0.0069(17) 0.0115(17)
C25 0.048(3) 0.040(2) 0.034(2) 0.0057(18) -0.0034(19) 0.016(2)
C27 0.050(3) 0.031(2) 0.0256(17) 0.0027(15) -0.0020(17) 0.0173(19)
C53 0.042(2) 0.0279(19) 0.034(2) 0.0016(15) 0.0030(16) 0.0208(17)
C46 0.039(2) 0.0295(19) 0.0303(18) 0.0021(15) 0.0059(16) 0.0161(17)
C50 0.036(2) 0.042(2) 0.033(2) 0.0001(17) -0.0011(16) 0.0224(19)
C28 0.042(2) 0.036(2) 0.032(2) 0.0036(16) 0.0079(17) 0.0189(19)
C40 0.029(2) 0.038(2) 0.049(2) -0.0123(19) -0.0012(17) 0.0174(18)
C41 0.035(2) 0.051(3) 0.045(2) -0.008(2) 0.0054(19) 0.021(2)
C35 0.034(2) 0.042(2) 0.050(3) -0.0130(19) 0.0016(19) 0.020(2)
C39 0.035(2) 0.035(2) 0.059(3) -0.004(2) 0.002(2) 0.0183(19)
C11 0.041(2) 0.031(2) 0.053(3) -0.0038(19) -0.003(2) 0.0159(19)
C14 0.035(2) 0.034(2) 0.050(2) 0.0064(18) 0.0073(18) 0.0180(18)
C54 0.042(2) 0.039(2) 0.038(2) -0.0019(17) -0.0066(18) 0.0258(19)
C6 0.042(2) 0.036(2) 0.058(3) -0.011(2) 0.011(2) 0.018(2)
C60 0.048(3) 0.048(3) 0.031(4) 0.000 0.000 0.0241(14)
C38 0.043(3) 0.049(3) 0.053(3) 0.002(2) -0.004(2) 0.029(2)
C10 0.037(2) 0.043(3) 0.047(3) -0.010(2) -0.007(2) 0.012(2)
C5 0.040(2) 0.032(2) 0.048(2) -0.0024(18) 0.0077(18) 0.0194(19)
C58 0.072(4) 0.032(2) 0.063(3) 0.003(2) 0.018(3) 0.026(2)
C52 0.065(3) 0.051(3) 0.053(3) 0.018(2) 0.020(3) 0.039(3)
C9 0.032(2) 0.039(3) 0.066(3) -0.009(2) 0.007(2) 0.0110(19)
C56 0.052(3) 0.048(3) 0.048(3) -0.007(2) 0.000(2) 0.032(2)
C36 0.028(2) 0.062(3) 0.062(3) -0.003(3) 0.002(2) 0.017(2)
C34 0.047(3) 0.056(3) 0.065(3) 0.017(3) 0.000(2) 0.030(3)
C57 0.077(4) 0.047(3) 0.057(3) 0.005(2) 0.005(3) 0.043(3)
C37 0.034(2) 0.079(4) 0.060(3) 0.006(3) -0.002(2) 0.028(3)
C51 0.072(4) 0.055(3) 0.069(4) 0.012(3) 0.022(3) 0.043(3)
C66 0.072(5) 0.072(5) 0.066(7) 0.000 0.000 0.036(2)
C7 0.042(3) 0.039(3) 0.102(5) -0.022(3) 0.011(3) 0.013(2)
C62 0.082(5) 0.056(4) 0.075(4) 0.001(3) 0.016(4) 0.038(4)

loop_
_atom_type_symbol
_atom_type_description
_atom_type_scat_dispersion_real
_atom_type_scat_dispersion_imag
_atom_type_scat_source
C C 0.0181 0.0091 'International Tables Vol C Tables 4.2.6.8 and 6.1.1.4'
H H 0.0000 0.0000 'International Tables Vol C Tables 4.2.6.8 and 6.1.1.4'
Cl Cl 0.3639 0.7018 'International Tables Vol C Tables 4.2.6.8 and 6.1.1.4'
N N 0.0311 0.0180 'International Tables Vol C Tables 4.2.6.8 and 6.1.1.4'
O O 0.0492 0.0322 'International Tables Vol C Tables 4.2.6.8 and 6.1.1.4'
S S 0.3331 0.5567 'International Tables Vol C Tables 4.2.6.8 and 6.1.1.4'

loop_
_geom_angle_atom_site_label_1
_geom_angle_atom_site_label_2
_geom_angle_atom_site_label_3
_geom_angle
_geom_angle_site_symmetry_1
_geom_angle_site_symmetry_3
_geom_angle_publ_flag
C43 S42 C41 103.0(2) . . ?
C25 S33 C34 101.6(3) . . ?
C20 O19 C18 118.0(3) . . ?
C46 O49 C50 118.2(3) . . ?
C12 O13 C14 116.2(4) . . ?
C1 O2 C3 117.1(3) . . ?
C27 O26 C28 117.5(4) . . ?
C9 O8 C7 116.4(6) . . ?
C25 N31 N29 117.3(5) . . ?
C46 N47 N48 116.8(4) . . ?
N44 N45 C46 117.2(4) . . ?
C43 N48 N47 118.0(4) . . ?
N45 N44 C43 118.0(4) . . ?
C16 C17 C18 120.8(4) . . ?
C16 C17 C53 119.2(4) . . ?
C53 C17 C18 119.8(4) . . ?
C27 N29 N31 117.5(4) . . ?
C20 C21 C28 119.6(4) . . ?
C22 C21 C20 119.7(4) . . ?
C22 C21 C28 120.6(4) . . ?
O19 C20 C21 116.0(4) . . ?
O19 C20 C23 123.8(4) . . ?
C23 C20 C21 120.0(4) . . ?
N32 N30 C27 116.8(4) . . ?
N48 C43 S42 122.4(4) . . ?
N48 C43 N44 124.7(4) . . ?
N44 C43 S42 112.9(3) . . ?
N30 N32 C25 117.6(4) . . ?
O2 C1 C22 122.8(4) . . ?
O2 C1 C24 116.6(4) . . ?
C24 C1 C22 120.6(4) . . ?
C15 C55 H55 120.0 . . ?
C54 C55 H55 120.0 . . ?
C54 C55 C15 120.1(4) . . ?
C17 C16 H16 119.6 . . ?
C17 C16 C15 120.7(4) . . ?
C15 C16 H16 119.6 . . ?
C20 C23 H23 119.8 . . ?
C20 C23 C24 120.4(4) . . ?
C24 C23 H23 119.8 . . ?
C21 C22 C1 120.1(4) . . ?
C21 C22 H22 120.0 . . ?
C1 C22 H22 120.0 . . ?
C55 C15 C14 119.7(4) . . ?
C16 C15 C55 119.3(4) . . ?
C16 C15 C14 121.0(4) . . ?
O2 C3 H3A 109.0 . . ?
O2 C3 H3B 109.0 . . ?
O2 C3 C4 112.9(4) . . ?
H3A C3 H3B 107.8 . . ?
C4 C3 H3A 109.0 . . ?
C4 C3 H3B 109.0 . . ?
C1 C24 C23 118.9(4) . . ?
C1 C24 C50 122.7(4) . . ?
C23 C24 C50 118.3(4) . . ?
C5 C4 C3 121.2(4) . . ?
C56 C4 C3 119.1(5) . . ?
C56 C4 C5 119.8(4) . . ?
O19 C18 C17 112.9(3) . . ?
O19 C18 H18A 109.0 . . ?
O19 C18 H18B 109.0 . . ?
C17 C18 H18A 109.0 . . ?
C17 C18 H18B 109.0 . . ?
H18A C18 H18B 107.8 . . ?
O13 C12 C11 125.1(4) . . ?
O13 C12 C52 114.0(5) . . ?
C11 C12 C52 121.0(5) . . ?
N31 C25 S33 121.2(4) . . ?
N31 C25 N32 125.1(5) . . ?
N32 C25 S33 113.7(4) . . ?
O26 C27 N30 112.5(4) . . ?
N29 C27 O26 121.8(4) . . ?
N29 C27 N30 125.7(5) . . ?
C17 C53 H53 119.8 . . ?
C54 C53 C17 120.3(4) . . ?
C54 C53 H53 119.8 . . ?
O49 C46 N47 121.5(4) . . ?
O49 C46 N45 113.3(4) . . ?
N47 C46 N45 125.2(4) . . ?
O49 C50 C24 110.1(3) . . ?
O49 C50 H50A 109.6 . . ?
O49 C50 H50B 109.6 . . ?
C24 C50 H50A 109.6 . . ?
C24 C50 H50B 109.6 . . ?
H50A C50 H50B 108.2 . . ?
O26 C28 C21 110.4(4) . . ?
O26 C28 H28A 109.6 . . ?
O26 C28 H28B 109.6 . . ?
C21 C28 H28A 109.6 . . ?
C21 C28 H28B 109.6 . . ?
H28A C28 H28B 108.1 . . ?
C35 C40 H40 119.6 . . ?
C35 C40 C39 120.8(5) . . ?
C39 C40 H40 119.6 . . ?
S42 C41 H41A 109.1 . . ?
S42 C41 H41B 109.1 . . ?
H41A C41 H41B 107.8 . . ?
C35 C41 S42 112.6(3) . . ?
C35 C41 H41A 109.1 . . ?
C35 C41 H41B 109.1 . . ?
C40 C35 C41 121.7(5) . . ?
C36 C35 C40 117.4(5) . . ?
C36 C35 C41 120.9(5) . . ?
C40 C39 H39 119.8 . . ?
C38 C39 C40 120.5(5) . . ?
C38 C39 H39 119.8 . . ?
C12 C11 H11 120.4 . . ?
C12 C11 C10 119.1(5) . . ?
C10 C11 H11 120.4 . . ?
O13 C14 C15 112.4(4) . . ?
O13 C14 H14A 109.1 . . ?
O13 C14 H14B 109.1 . . ?
C15 C14 H14A 109.1 . . ?
C15 C14 H14B 109.1 . . ?
H14A C14 H14B 107.9 . . ?
C55 C54 C53 120.3(4) . . ?
C55 C54 H54 119.8 . . ?
C53 C54 H54 119.8 . . ?
C5 C6 C7 120.2(6) . . ?
C58 C6 C5 119.9(5) . . ?
C58 C6 C7 119.8(5) . . ?
Cl59 C60 Cl59 110.2(2) 2_665 . ?
Cl59 C60 Cl59 110.2(2) 3_565 2_665 ?
Cl59 C60 Cl59 110.2(2) 3_565 . ?
Cl59 C60 H60 108.7 3_565 . ?
Cl59 C60 H60 108.7 2_665 . ?
Cl59 C60 H60 108.7 . . ?
C39 C38 C34 121.2(5) . . ?
C39 C38 C37 118.6(5) . . ?
C37 C38 C34 120.1(5) . . ?
C11 C10 H10 120.2 . . ?
C9 C10 C11 119.7(5) . . ?
C9 C10 H10 120.2 . . ?
C4 C5 H5 120.0 . . ?
C6 C5 C4 120.0(5) . . ?
C6 C5 H5 120.0 . . ?
C6 C58 H58 120.1 . . ?
C57 C58 C6 119.9(5) . . ?
C57 C58 H58 120.1 . . ?
C12 C52 H52 120.8 . . ?
C12 C52 C51 118.4(6) . . ?
C51 C52 H52 120.8 . . ?
C10 C9 O8 114.1(6) . . ?
C51 C9 O8 124.6(6) . . ?
C51 C9 C10 121.2(5) . . ?
C4 C56 H56 120.4 . . ?
C4 C56 C57 119.3(5) . . ?
C57 C56 H56 120.4 . . ?
C35 C36 H36 119.3 . . ?
C37 C36 C35 121.3(5) . . ?
C37 C36 H36 119.3 . . ?
S33 C34 H34A 109.0 . . ?
S33 C34 H34B 109.0 . . ?
C38 C34 S33 112.7(4) . . ?
C38 C34 H34A 109.0 . . ?
C38 C34 H34B 109.0 . . ?
H34A C34 H34B 107.8 . . ?
C58 C57 C56 121.1(5) . . ?
C58 C57 H57 119.4 . . ?
C56 C57 H57 119.4 . . ?
C38 C37 H37 119.4 . . ?
C36 C37 C38 121.2(5) . . ?
C36 C37 H37 119.4 . . ?
C52 C51 H51 119.8 . . ?
C9 C51 C52 120.5(6) . . ?
C9 C51 H51 119.8 . . ?
Cl65 C66 Cl65 108.9(4) 3_565 . ?
Cl65 C66 Cl65 108.9(4) 3_565 2_665 ?
Cl65 C66 Cl65 108.9(4) 2_665 . ?
Cl65 C66 H66 110.1 2_665 . ?
Cl65 C66 H66 110.1 . . ?
Cl65 C66 H66 110.1 3_565 . ?
O8 C7 C6 113.8(5) . . ?
O8 C7 H7A 108.8 . . ?
O8 C7 H7B 108.8 . . ?
C6 C7 H7A 108.8 . . ?
C6 C7 H7B 108.8 . . ?
H7A C7 H7B 107.7 . . ?
Cl61 C62 Cl64 112.0(5) . . ?
Cl61 C62 H62 108.0 . . ?
Cl64 C62 H62 108.0 . . ?
Cl63 C62 Cl61 111.8(5) . . ?
Cl63 C62 Cl64 108.8(4) . . ?
Cl63 C62 H62 108.0 . . ?

loop_
_geom_bond_atom_site_label_1
_geom_bond_atom_site_label_2
_geom_bond_distance
_geom_bond_site_symmetry_2
_geom_bond_publ_flag
S42 C43 1.746(5) . ?
S42 C41 1.823(6) . ?
Cl59 C60 1.768(3) . ?
S33 C25 1.749(6) . ?
S33 C34 1.824(7) . ?
Cl61 C62 1.758(10) . ?
Cl65 C66 1.781(5) . ?
Cl64 C62 1.759(8) . ?
Cl63 C62 1.746(8) . ?
O19 C20 1.380(5) . ?
O19 C18 1.425(5) . ?
O49 C46 1.319(6) . ?
O49 C50 1.475(6) . ?
O13 C12 1.378(6) . ?
O13 C14 1.438(6) . ?
O2 C1 1.380(5) . ?
O2 C3 1.426(6) . ?
O26 C27 1.330(7) . ?
O26 C28 1.473(6) . ?
O8 C9 1.402(7) . ?
O8 C7 1.423(9) . ?
N31 N29 1.335(6) . ?
N31 C25 1.329(7) . ?
N47 N48 1.343(6) . ?
N47 C46 1.329(6) . ?
N45 N44 1.304(7) . ?
N45 C46 1.361(6) . ?
N48 C43 1.322(6) . ?
N44 C43 1.357(6) . ?
C17 C16 1.387(6) . ?
C17 C18 1.499(6) . ?
C17 C53 1.393(6) . ?
N29 C27 1.318(7) . ?
C21 C20 1.396(6) . ?
C21 C22 1.388(6) . ?
C21 C28 1.503(6) . ?
C20 C23 1.394(6) . ?
N30 N32 1.314(8) . ?
N30 C27 1.358(6) . ?
N32 C25 1.355(8) . ?
C1 C22 1.399(6) . ?
C1 C24 1.391(6) . ?
C55 H55 0.9500 . ?
C55 C15 1.397(6) . ?
C55 C54 1.380(7) . ?
C16 H16 0.9500 . ?
C16 C15 1.396(6) . ?
C23 H23 0.9500 . ?
C23 C24 1.402(6) . ?
C22 H22 0.9500 . ?
C15 C14 1.518(6) . ?
C3 H3A 0.9900 . ?
C3 H3B 0.9900 . ?
C3 C4 1.510(6) . ?
C24 C50 1.497(6) . ?
C4 C5 1.397(7) . ?
C4 C56 1.385(7) . ?
C18 H18A 0.9900 . ?
C18 H18B 0.9900 . ?
C12 C11 1.382(8) . ?
C12 C52 1.390(7) . ?
C53 H53 0.9500 . ?
C53 C54 1.387(7) . ?
C50 H50A 0.9900 . ?
C50 H50B 0.9900 . ?
C28 H28A 0.9900 . ?
C28 H28B 0.9900 . ?
C40 H40 0.9500 . ?
C40 C35 1.396(7) . ?
C40 C39 1.398(8) . ?
C41 H41A 0.9900 . ?
C41 H41B 0.9900 . ?
C41 C35 1.494(8) . ?
C35 C36 1.392(8) . ?
C39 H39 0.9500 . ?
C39 C38 1.379(7) . ?
C11 H11 0.9500 . ?
C11 C10 1.409(8) . ?
C14 H14A 0.9900 . ?
C14 H14B 0.9900 . ?
C54 H54 0.9500 . ?
C6 C5 1.394(7) . ?
C6 C58 1.378(9) . ?
C6 C7 1.511(9) . ?
C60 H60 1.0000 . ?
C38 C34 1.522(8) . ?
C38 C37 1.381(9) . ?
C10 H10 0.9500 . ?
C10 C9 1.376(9) . ?
C5 H5 0.9500 . ?
C58 H58 0.9500 . ?
C58 C57 1.377(11) . ?
C52 H52 0.9500 . ?
C52 C51 1.419(9) . ?
C9 C51 1.350(10) . ?
C56 H56 0.9500 . ?
C56 C57 1.389(9) . ?
C36 H36 0.9500 . ?
C36 C37 1.374(9) . ?
C34 H34A 0.9900 . ?
C34 H34B 0.9900 . ?
C57 H57 0.9500 . ?
C37 H37 0.9500 . ?
C51 H51 0.9500 . ?
C66 H66 1.0000 . ?
C7 H7A 0.9900 . ?
C7 H7B 0.9900 . ?
C62 H62 1.0000 . ?

loop_
_geom_torsion_atom_site_label_1
_geom_torsion_atom_site_label_2
_geom_torsion_atom_site_label_3
_geom_torsion_atom_site_label_4
_geom_torsion
_geom_torsion_site_symmetry_1
_geom_torsion_site_symmetry_2
_geom_torsion_site_symmetry_3
_geom_torsion_site_symmetry_4
_geom_torsion_publ_flag
S42 C41 C35 C40 101.8(5) . . . . ?
S42 C41 C35 C36 -79.0(6) . . . . ?
O19 C20 C23 C24 174.3(4) . . . . ?
O13 C12 C11 C10 -177.0(4) . . . . ?
O13 C12 C52 C51 176.6(5) . . . . ?
O2 C1 C22 C21 -178.4(4) . . . . ?
O2 C1 C24 C23 174.3(4) . . . . ?
O2 C1 C24 C50 -9.3(6) . . . . ?
O2 C3 C4 C5 11.3(6) . . . . ?
O2 C3 C4 C56 -170.5(4) . . . . ?
O8 C9 C51 C52 -176.9(6) . . . . ?
N31 N29 C27 O26 -176.9(4) . . . . ?
N31 N29 C27 N30 1.7(7) . . . . ?
N47 N48 C43 S42 -179.3(3) . . . . ?
N47 N48 C43 N44 -1.8(7) . . . . ?
N45 N44 C43 S42 179.2(4) . . . . ?
N45 N44 C43 N48 1.4(7) . . . . ?
N48 N47 C46 O49 -177.8(4) . . . . ?
N48 N47 C46 N45 3.8(7) . . . . ?
N44 N45 C46 O49 177.3(4) . . . . ?
N44 N45 C46 N47 -4.1(7) . . . . ?
C17 C16 C15 C55 1.1(6) . . . . ?
C17 C16 C15 C14 -176.4(4) . . . . ?
C17 C53 C54 C55 -0.3(7) . . . . ?
N29 N31 C25 S33 177.8(4) . . . . ?
N29 N31 C25 N32 -1.7(7) . . . . ?
C21 C20 C23 C24 -1.6(6) . . . . ?
C20 O19 C18 C17 70.4(5) . . . . ?
C20 C21 C22 C1 3.4(6) . . . . ?
C20 C21 C28 O26 -69.4(5) . . . . ?
C20 C23 C24 C1 4.9(6) . . . . ?
C20 C23 C24 C50 -171.7(4) . . . . ?
N30 N32 C25 S33 -178.3(4) . . . . ?
N30 N32 C25 N31 1.2(7) . . . . ?
C43 S42 C41 C35 -84.1(4) . . . . ?
N32 N30 C27 O26 176.5(4) . . . . ?
N32 N30 C27 N29 -2.1(7) . . . . ?
C1 O2 C3 C4 95.9(4) . . . . ?
C1 C24 C50 O49 -108.2(4) . . . . ?
C55 C15 C14 O13 155.7(4) . . . . ?
C16 C17 C18 O19 25.8(5) . . . . ?
C16 C17 C53 C54 0.0(6) . . . . ?
C16 C15 C14 O13 -26.7(6) . . . . ?
C23 C24 C50 O49 68.2(5) . . . . ?
C22 C21 C20 O19 -178.7(4) . . . . ?
C22 C21 C20 C23 -2.5(6) . . . . ?
C22 C21 C28 O26 111.6(5) . . . . ?
C22 C1 C24 C23 -4.0(6) . . . . ?
C22 C1 C24 C50 172.4(4) . . . . ?
C15 C55 C54 C53 1.0(7) . . . . ?
C3 O2 C1 C22 -32.4(6) . . . . ?
C3 O2 C1 C24 149.3(4) . . . . ?
C3 C4 C5 C6 -179.8(4) . . . . ?
C3 C4 C56 C57 -179.0(5) . . . . ?
C24 C1 C22 C21 -0.1(6) . . . . ?
C4 C56 C57 C58 -1.0(9) . . . . ?
C18 O19 C20 C21 -159.1(4) . . . . ?
C18 O19 C20 C23 24.9(6) . . . . ?
C18 C17 C16 C15 175.4(4) . . . . ?
C18 C17 C53 C54 -175.8(4) . . . . ?
C12 O13 C14 C15 -78.9(5) . . . . ?
C12 C11 C10 C9 0.9(7) . . . . ?
C12 C52 C51 C9 0.0(10) . . . . ?
C25 S33 C34 C38 82.4(4) . . . . ?
C25 N31 N29 C27 0.2(7) . . . . ?
C27 O26 C28 C21 -80.3(5) . . . . ?
C27 N30 N32 C25 0.6(6) . . . . ?
C53 C17 C16 C15 -0.4(6) . . . . ?
C53 C17 C18 O19 -158.5(4) . . . . ?
C46 O49 C50 C24 83.1(5) . . . . ?
C46 N47 N48 C43 -0.7(6) . . . . ?
C46 N45 N44 C43 1.4(7) . . . . ?
C50 O49 C46 N47 5.3(6) . . . . ?
C50 O49 C46 N45 -176.1(4) . . . . ?
C28 O26 C27 N29 -11.6(6) . . . . ?
C28 O26 C27 N30 169.7(4) . . . . ?
C28 C21 C20 O19 2.2(6) . . . . ?
C28 C21 C20 C23 178.5(4) . . . . ?
C28 C21 C22 C1 -177.6(4) . . . . ?
C40 C35 C36 C37 -4.4(9) . . . . ?
C40 C39 C38 C34 171.9(5) . . . . ?
C40 C39 C38 C37 -3.2(8) . . . . ?
C41 S42 C43 N48 -8.5(5) . . . . ?
C41 S42 C43 N44 173.7(3) . . . . ?
C41 C35 C36 C37 176.3(6) . . . . ?
C35 C40 C39 C38 -1.3(7) . . . . ?
C35 C36 C37 C38 0.0(11) . . . . ?
C39 C40 C35 C41 -175.7(4) . . . . ?
C39 C40 C35 C36 5.1(7) . . . . ?
C39 C38 C34 S33 -100.6(6) . . . . ?
C39 C38 C37 C36 3.9(10) . . . . ?
C11 C12 C52 C51 -3.0(9) . . . . ?
C11 C10 C9 O8 176.5(5) . . . . ?
C11 C10 C9 C51 -4.0(8) . . . . ?
C14 O13 C12 C11 10.0(6) . . . . ?
C14 O13 C12 C52 -169.7(5) . . . . ?
C54 C55 C15 C16 -1.4(6) . . . . ?
C54 C55 C15 C14 176.2(4) . . . . ?
C6 C58 C57 C56 1.5(9) . . . . ?
C10 C9 C51 C52 3.5(10) . . . . ?
C5 C4 C56 C57 -0.7(7) . . . . ?
C5 C6 C58 C57 -0.3(8) . . . . ?
C5 C6 C7 O8 -15.5(9) . . . . ?
C58 C6 C5 C4 -1.4(8) . . . . ?
C58 C6 C7 O8 167.7(6) . . . . ?
C52 C12 C11 C10 2.6(8) . . . . ?
C9 O8 C7 C6 -74.6(7) . . . . ?
C56 C4 C5 C6 1.9(7) . . . . ?
C34 S33 C25 N31 9.6(5) . . . . ?
C34 S33 C25 N32 -170.8(4) . . . . ?
C34 C38 C37 C36 -171.2(6) . . . . ?
C37 C38 C34 S33 74.3(6) . . . . ?
C7 O8 C9 C10 178.6(5) . . . . ?
C7 O8 C9 C51 -1.0(8) . . . . ?
C7 C6 C5 C4 -178.2(5) . . . . ?
C7 C6 C58 C57 176.5(6) . . . . ?
